data_4026001
loop_
_publ_author_name
'Ying-Xiu Li'
'Ke-Gong Ji'
'Hai-Xi Wang'
'Shaukat Ali'
'Yong-Min Liang'

_publ_section_title
;
 Iodine-Induced Regioselective C-C and C-N Bonds Formation of N-Protected
 Indoles
;
_journal_name_full 'Journal of Organic Chemistry'
_journal_page_first 744
_journal_page_last 747
_journal_paper_doi 10.1021/jo1023014
_journal_volume 76
_journal_year 2011
_chemical_formula_sum 'C18 H16 N2'
_chemical_formula_weight 260.33
_chemical_name_systematic
; 
 ? 
;
_space_group_IT_number 14
_symmetry_cell_setting triclinic
_symmetry_space_group_name_Hall '-P 2ybc'
_symmetry_space_group_name_H-M 'P 1 21/c 1'
_atom_sites_solution_hydrogens geom
_atom_sites_solution_primary direct
_atom_sites_solution_secondary difmap
_audit_creation_method SHELXL-97
_cell_angle_alpha 90.00
_cell_angle_beta 96.463(7)
_cell_angle_gamma 90.00
_cell_formula_units_Z 4
_cell_length_a 11.2936(15)
_cell_length_b 7.2657(10)
_cell_length_c 17.145(2)
_cell_measurement_reflns_used 2752
_cell_measurement_temperature 296(2)
_cell_measurement_theta_max 26.03
_cell_measurement_theta_min 2.80
_cell_volume 1397.9(3)
_computing_cell_refinement 'Bruker SAINT'
_computing_data_collection 'Bruker APEX2'
_computing_data_reduction 'Bruker SAINT'
_computing_molecular_graphics 'Bruker SHELXTL'
_computing_publication_material 'Bruker SHELXTL'
_computing_structure_refinement 'SHELXL-97 (Sheldrick, 2008)'
_computing_structure_solution 'SHELXS-97 (Sheldrick, 2008)'
_diffrn_ambient_temperature 296(2)
_diffrn_measured_fraction_theta_full 0.996
_diffrn_measured_fraction_theta_max 0.996
_diffrn_measurement_device_type 'Bruker APEX-II CCD'
_diffrn_measurement_method '\f and \w scans'
_diffrn_radiation_monochromator graphite
_diffrn_radiation_source 'fine-focus sealed tube'
_diffrn_radiation_type MoK\a
_diffrn_radiation_wavelength 0.71073
_diffrn_reflns_av_R_equivalents 0.0173
_diffrn_reflns_av_sigmaI/netI 0.0176
_diffrn_reflns_limit_h_max 11
_diffrn_reflns_limit_h_min -13
_diffrn_reflns_limit_k_max 8
_diffrn_reflns_limit_k_min -8
_diffrn_reflns_limit_l_max 21
_diffrn_reflns_limit_l_min -20
_diffrn_reflns_number 7500
_diffrn_reflns_theta_full 26.00
_diffrn_reflns_theta_max 26.00
_diffrn_reflns_theta_min 1.81
_exptl_absorpt_coefficient_mu 0.073
_exptl_absorpt_correction_T_max 0.9791
_exptl_absorpt_correction_T_min 0.9748
_exptl_absorpt_correction_type multi-scan
_exptl_crystal_colour colourless
_exptl_crystal_density_diffrn 1.237
_exptl_crystal_description block
_exptl_crystal_F_000 552
_exptl_crystal_size_max 0.35
_exptl_crystal_size_mid 0.33
_exptl_crystal_size_min 0.29
_refine_diff_density_max 0.124
_refine_diff_density_min -0.206
_refine_diff_density_rms 0.034
_refine_ls_extinction_method none
_refine_ls_goodness_of_fit_ref 1.048
_refine_ls_hydrogen_treatment constr
_refine_ls_matrix_type full
_refine_ls_number_parameters 183
_refine_ls_number_reflns 2723
_refine_ls_number_restraints 0
_refine_ls_restrained_S_all 1.048
_refine_ls_R_factor_all 0.0579
_refine_ls_R_factor_gt 0.0424
_refine_ls_shift/su_max 0.000
_refine_ls_shift/su_mean 0.000
_refine_ls_structure_factor_coef Fsqd
_refine_ls_weighting_details 'calc w=1/[\s^2^(Fo^2^)+(0.0658P)^2^+0.1396P] where P=(Fo^2^+2Fc^2^)/3'
_refine_ls_weighting_scheme calc
_refine_ls_wR_factor_gt 0.1095
_refine_ls_wR_factor_ref 0.1237
_reflns_number_gt 2076
_reflns_number_total 2723
_reflns_threshold_expression >2sigma(I)
_cod_data_source_file jo1023014_si_002.cif
_cod_data_source_block p-1
_cod_original_sg_symbol_H-M 'P -1'
_cod_database_code 4026001

loop_
_symmetry_equiv_pos_as_xyz
'x, y, z'
'-x, y+1/2, -z+1/2'
'-x, -y, -z'
'x, -y-1/2, z-1/2'

loop_
_atom_site_label
_atom_site_type_symbol
_atom_site_fract_x
_atom_site_fract_y
_atom_site_fract_z
_atom_site_U_iso_or_equiv
_atom_site_adp_type
_atom_site_occupancy
_atom_site_symmetry_multiplicity
_atom_site_calc_flag
_atom_site_refinement_flags
C6 C 0.32511(12) 0.29753(18) 0.28972(8) 0.0478(3) Uani 1 1 d .
C17 C 0.54304(12) 0.22637(18) 0.34310(8) 0.0467(3) Uani 1 1 d .
C7 C 0.44567(12) 0.24257(18) 0.28028(8) 0.0473(3) Uani 1 1 d .
C15 C 0.65470(13) 0.18517(19) 0.45997(8) 0.0533(4) Uani 1 1 d .
N2 N 0.66257(10) 0.24491(15) 0.33158(7) 0.0492(3) Uani 1 1 d .
C16 C 0.53710(13) 0.1903(2) 0.42110(8) 0.0546(4) Uani 1 1 d .
H16 H 0.4676 0.1722 0.4445 0.066 Uiso 1 1 calc R
C1 C 0.25879(13) 0.28481(19) 0.21520(9) 0.0526(4) Uani 1 1 d .
C8 C 0.44482(14) 0.20080(19) 0.20206(8) 0.0529(4) Uani 1 1 d .
H8 H 0.5110 0.1610 0.1790 0.063 Uiso 1 1 calc R
C10 C 0.73143(13) 0.21869(18) 0.40217(8) 0.0512(4) Uani 1 1 d .
N1 N 0.33413(12) 0.22539(16) 0.16259(7) 0.0561(3) Uani 1 1 d .
C18 C 0.71052(13) 0.3001(2) 0.25999(9) 0.0580(4) Uani 1 1 d .
H18A H 0.7825 0.3690 0.2731 0.087 Uiso 1 1 calc R
H18B H 0.6532 0.3751 0.2289 0.087 Uiso 1 1 calc R
H18C H 0.7275 0.1925 0.2307 0.087 Uiso 1 1 calc R
C5 C 0.26675(13) 0.3579(2) 0.35288(9) 0.0581(4) Uani 1 1 d .
H5 H 0.3082 0.3687 0.4027 0.070 Uiso 1 1 calc R
C2 C 0.13834(14) 0.3287(2) 0.20263(10) 0.0671(4) Uani 1 1 d .
H2 H 0.0961 0.3196 0.1530 0.081 Uiso 1 1 calc R
C14 C 0.70465(16) 0.1535(2) 0.53757(9) 0.0706(5) Uani 1 1 d .
H14 H 0.6560 0.1309 0.5768 0.085 Uiso 1 1 calc R
C4 C 0.14722(14) 0.4011(2) 0.34042(10) 0.0718(5) Uani 1 1 d .
H4 H 0.1081 0.4410 0.3823 0.086 Uiso 1 1 calc R
C11 C 0.85479(14) 0.2224(2) 0.41995(11) 0.0665(4) Uani 1 1 d .
H11 H 0.9047 0.2449 0.3814 0.080 Uiso 1 1 calc R
C9 C 0.30220(17) 0.1960(2) 0.07902(9) 0.0718(5) Uani 1 1 d .
H9A H 0.2843 0.3121 0.0537 0.108 Uiso 1 1 calc R
H9B H 0.2335 0.1174 0.0711 0.108 Uiso 1 1 calc R
H9C H 0.3676 0.1390 0.0571 0.108 Uiso 1 1 calc R
C12 C 0.90015(17) 0.1913(3) 0.49672(12) 0.0821(6) Uani 1 1 d .
H12 H 0.9822 0.1937 0.5102 0.098 Uiso 1 1 calc R
C3 C 0.08419(14) 0.3860(3) 0.26595(12) 0.0775(5) Uani 1 1 d .
H3 H 0.0035 0.4154 0.2591 0.093 Uiso 1 1 calc R
C13 C 0.82606(18) 0.1564(3) 0.55467(11) 0.0839(6) Uani 1 1 d .
H13 H 0.8596 0.1347 0.6059 0.101 Uiso 1 1 calc R

loop_
_atom_site_aniso_label
_atom_site_aniso_U_11
_atom_site_aniso_U_22
_atom_site_aniso_U_33
_atom_site_aniso_U_23
_atom_site_aniso_U_13
_atom_site_aniso_U_12
C6 0.0501(8) 0.0436(7) 0.0505(8) 0.0042(5) 0.0090(6) -0.0049(6)
C17 0.0484(8) 0.0432(7) 0.0499(8) -0.0011(5) 0.0114(6) -0.0014(5)
C7 0.0522(8) 0.0424(7) 0.0488(8) 0.0019(5) 0.0123(6) -0.0027(6)
C15 0.0594(9) 0.0487(8) 0.0518(8) -0.0052(6) 0.0060(7) -0.0008(6)
N2 0.0483(7) 0.0484(6) 0.0529(7) 0.0010(5) 0.0141(5) 0.0021(5)
C16 0.0556(8) 0.0608(9) 0.0491(8) 0.0001(6) 0.0133(6) -0.0034(6)
C1 0.0558(8) 0.0460(8) 0.0558(8) 0.0066(6) 0.0051(7) -0.0065(6)
C8 0.0604(9) 0.0491(8) 0.0505(8) 0.0013(6) 0.0126(7) 0.0002(6)
C10 0.0538(8) 0.0429(7) 0.0570(8) -0.0063(6) 0.0061(7) 0.0026(6)
N1 0.0687(8) 0.0535(7) 0.0458(7) 0.0015(5) 0.0047(6) -0.0043(6)
C18 0.0578(9) 0.0581(9) 0.0621(9) 0.0036(7) 0.0235(7) 0.0014(7)
C5 0.0556(9) 0.0631(9) 0.0576(8) 0.0029(7) 0.0159(7) -0.0042(7)
C2 0.0580(9) 0.0689(10) 0.0721(10) 0.0122(8) -0.0029(8) -0.0077(8)
C14 0.0810(12) 0.0762(11) 0.0532(9) -0.0081(8) 0.0017(8) -0.0018(9)
C4 0.0579(10) 0.0793(12) 0.0825(11) 0.0036(9) 0.0273(8) -0.0006(8)
C11 0.0530(9) 0.0678(10) 0.0785(11) -0.0083(8) 0.0065(8) 0.0028(7)
C9 0.1006(13) 0.0639(10) 0.0489(9) 0.0008(7) 0.0002(9) -0.0058(9)
C12 0.0622(10) 0.0935(14) 0.0860(13) -0.0172(10) -0.0115(10) 0.0069(9)
C3 0.0478(9) 0.0868(13) 0.0984(14) 0.0152(10) 0.0110(9) -0.0021(8)
C13 0.0835(13) 0.0968(14) 0.0661(11) -0.0108(10) -0.0149(10) 0.0060(10)

loop_
_atom_type_symbol
_atom_type_description
_atom_type_scat_dispersion_real
_atom_type_scat_dispersion_imag
_atom_type_scat_source
C C 0.0033 0.0016 'International Tables Vol C Tables 4.2.6.8 and 6.1.1.4'
H H 0.0000 0.0000 'International Tables Vol C Tables 4.2.6.8 and 6.1.1.4'
N N 0.0061 0.0033 'International Tables Vol C Tables 4.2.6.8 and 6.1.1.4'

loop_
_geom_angle_atom_site_label_1
_geom_angle_atom_site_label_2
_geom_angle_atom_site_label_3
_geom_angle
C5 C6 C1 118.25(13)
C5 C6 C7 134.80(13)
C1 C6 C7 106.95(12)
C16 C17 N2 108.14(12)
C16 C17 C7 128.42(13)
N2 C17 C7 123.44(12)
C8 C7 C6 105.49(13)
C8 C7 C17 128.79(13)
C6 C7 C17 125.62(13)
C14 C15 C10 118.77(14)
C14 C15 C16 134.81(14)
C10 C15 C16 106.41(12)
C10 N2 C17 108.82(11)
C10 N2 C18 123.63(12)
C17 N2 C18 127.31(12)
C17 C16 C15 108.50(12)
C17 C16 H16 125.8
C15 C16 H16 125.8
N1 C1 C2 129.51(14)
N1 C1 C6 108.05(13)
C2 C1 C6 122.44(15)
N1 C8 C7 111.13(13)
N1 C8 H8 124.4
C7 C8 H8 124.4
N2 C10 C11 129.96(14)
N2 C10 C15 108.12(12)
C11 C10 C15 121.91(14)
C8 N1 C1 108.37(12)
C8 N1 C9 125.55(14)
C1 N1 C9 126.07(14)
N2 C18 H18A 109.5
N2 C18 H18B 109.5
H18A C18 H18B 109.5
N2 C18 H18C 109.5
H18A C18 H18C 109.5
H18B C18 H18C 109.5
C4 C5 C6 119.30(14)
C4 C5 H5 120.4
C6 C5 H5 120.4
C3 C2 C1 117.60(15)
C3 C2 H2 121.2
C1 C2 H2 121.2
C13 C14 C15 119.07(17)
C13 C14 H14 120.5
C15 C14 H14 120.5
C5 C4 C3 120.91(15)
C5 C4 H4 119.5
C3 C4 H4 119.5
C12 C11 C10 117.51(17)
C12 C11 H11 121.2
C10 C11 H11 121.2
N1 C9 H9A 109.5
N1 C9 H9B 109.5
H9A C9 H9B 109.5
N1 C9 H9C 109.5
H9A C9 H9C 109.5
H9B C9 H9C 109.5
C11 C12 C13 121.56(17)
C11 C12 H12 119.2
C13 C12 H12 119.2
C2 C3 C4 121.50(15)
C2 C3 H3 119.3
C4 C3 H3 119.3
C14 C13 C12 121.18(17)
C14 C13 H13 119.4
C12 C13 H13 119.4

loop_
_geom_bond_atom_site_label_1
_geom_bond_atom_site_label_2
_geom_bond_distance
C6 C5 1.4000(19)
C6 C1 1.409(2)
C6 C7 1.4454(19)
C17 C16 1.3718(19)
C17 N2 1.3927(17)
C17 C7 1.455(2)
C7 C8 1.3740(19)
C15 C14 1.404(2)
C15 C10 1.409(2)
C15 C16 1.4178(19)
N2 C10 1.3763(18)
N2 C18 1.4526(17)
C16 H16 0.9300
C1 N1 1.3773(19)
C1 C2 1.390(2)
C8 N1 1.3646(19)
C8 H8 0.9300
C10 C11 1.392(2)
N1 C9 1.4533(19)
C18 H18A 0.9600
C18 H18B 0.9600
C18 H18C 0.9600
C5 C4 1.379(2)
C5 H5 0.9300
C2 C3 1.369(2)
C2 H2 0.9300
C14 C13 1.370(2)
C14 H14 0.9300
C4 C3 1.394(2)
C4 H4 0.9300
C11 C12 1.376(2)
C11 H11 0.9300
C9 H9A 0.9600
C9 H9B 0.9600
C9 H9C 0.9600
C12 C13 1.392(3)
C12 H12 0.9300
C3 H3 0.9300
C13 H13 0.9300

loop_
_geom_torsion_atom_site_label_1
_geom_torsion_atom_site_label_2
_geom_torsion_atom_site_label_3
_geom_torsion_atom_site_label_4
_geom_torsion
C5 C6 C7 C8 -179.13(15)
C1 C6 C7 C8 0.00(14)
C5 C6 C7 C17 4.1(2)
C1 C6 C7 C17 -176.73(12)
C16 C17 C7 C8 -149.15(16)
N2 C17 C7 C8 30.2(2)
C16 C17 C7 C6 26.8(2)
N2 C17 C7 C6 -153.79(13)
C16 C17 N2 C10 0.57(15)
C7 C17 N2 C10 -178.93(11)
C16 C17 N2 C18 -173.87(13)
C7 C17 N2 C18 6.6(2)
N2 C17 C16 C15 -0.17(15)
C7 C17 C16 C15 179.30(12)
C14 C15 C16 C17 -179.29(16)
C10 C15 C16 C17 -0.28(15)
C5 C6 C1 N1 179.28(12)
C7 C6 C1 N1 -0.02(14)
C5 C6 C1 C2 -0.4(2)
C7 C6 C1 C2 -179.71(13)
C6 C7 C8 N1 0.02(15)
C17 C7 C8 N1 176.62(12)
C17 N2 C10 C11 179.51(14)
C18 N2 C10 C11 -5.8(2)
C17 N2 C10 C15 -0.75(15)
C18 N2 C10 C15 173.94(12)
C14 C15 C10 N2 179.83(12)
C16 C15 C10 N2 0.63(15)
C14 C15 C10 C11 -0.4(2)
C16 C15 C10 C11 -179.60(13)
C7 C8 N1 C1 -0.04(15)
C7 C8 N1 C9 179.21(13)
C2 C1 N1 C8 179.69(14)
C6 C1 N1 C8 0.04(15)
C2 C1 N1 C9 0.4(2)
C6 C1 N1 C9 -179.21(12)
C1 C6 C5 C4 0.5(2)
C7 C6 C5 C4 179.56(15)
N1 C1 C2 C3 -179.66(15)
C6 C1 C2 C3 -0.1(2)
C10 C15 C14 C13 0.1(2)
C16 C15 C14 C13 179.00(17)
C6 C5 C4 C3 -0.2(2)
N2 C10 C11 C12 179.89(14)
C15 C10 C11 C12 0.2(2)
C10 C11 C12 C13 0.4(3)
C1 C2 C3 C4 0.4(3)
C5 C4 C3 C2 -0.3(3)
C15 C14 C13 C12 0.5(3)
C11 C12 C13 C14 -0.7(3)

loop_
_cod_related_entry_id
_cod_related_entry_database
_cod_related_entry_code
1 ChemSpider 223277
